data_7120471
loop_
_publ_author_name
'Brandt, Jochen'
'Pospisil, Lubomir'
'Bedn\'arov\'a, Lucie'
'Correa da Costa, Rosenildo'
'White, Andrew J. P.'
'Mori, Tadashi'
'Teply, Filip'
'Fuchter, Matthew'

_publ_section_title
;
 Intense Redox-Driven Chiroptical Switching with a 580&#x00A0;mV
 Hysteresis Actuated Through Reversible Dimerization of an Azoniahelicene
;
_journal_name_full 'Chem. Commun.'
_journal_paper_doi 10.1039/C7CC04903J
_journal_year 2017
_chemical_formula_moiety 'C26 H18 N, B F4'
_chemical_formula_sum 'C26 H18 B F4 N'
_chemical_formula_weight 431.22
_space_group_crystal_system monoclinic
_space_group_IT_number 14
_space_group_name_Hall '-P 2yn'
_space_group_name_H-M_alt 'P 1 21/n 1'
_symmetry_space_group_name_Hall '-P 2yn'
_symmetry_space_group_name_H-M 'P 1 21/n 1'
_atom_sites_solution_hydrogens geom
_audit_creation_method SHELXL-2014/7
_audit_update_record
;
2016-11-15 deposited with the CCDC.
2017-07-17 downloaded from the CCDC.
;
_cell_angle_alpha 90
_cell_angle_beta 104.092(2)
_cell_angle_gamma 90
_cell_formula_units_Z 4
_cell_length_a 11.3736(2)
_cell_length_b 9.77554(19)
_cell_length_c 18.3654(4)
_cell_measurement_reflns_used 8545
_cell_measurement_temperature 173(2)
_cell_measurement_theta_max 32.6864
_cell_measurement_theta_min 3.1700
_cell_volume 1980.47(7)
_computing_cell_refinement 'CrysAlis RED, Oxford Diffraction Ltd'
_computing_data_collection 'CrysAlis CCD, Oxford Diffraction Ltd'
_computing_data_reduction 'CrysAlis RED, Oxford Diffraction Ltd'
_computing_molecular_graphics 'Bruker SHELXTL'
_computing_publication_material 'Bruker SHELXTL'
_computing_structure_refinement 'SHELXL-2014/7 (Sheldrick, 2014)'
_computing_structure_solution 'Bruker SHELXTL'
_diffrn_ambient_temperature 173(2)
_diffrn_detector_area_resol_mean 15.9825
_diffrn_measured_fraction_theta_full 0.998
_diffrn_measured_fraction_theta_max 0.924
_diffrn_measurement_device_type 'OD Xcalibur 3'
_diffrn_measurement_method 'omega scans'
_diffrn_radiation_type MoK\a
_diffrn_radiation_wavelength 0.71073
_diffrn_reflns_av_R_equivalents 0.0200
_diffrn_reflns_av_unetI/netI 0.0222
_diffrn_reflns_Laue_measured_fraction_full 0.998
_diffrn_reflns_Laue_measured_fraction_max 0.924
_diffrn_reflns_limit_h_max 16
_diffrn_reflns_limit_h_min -17
_diffrn_reflns_limit_k_max 14
_diffrn_reflns_limit_k_min -14
_diffrn_reflns_limit_l_max 27
_diffrn_reflns_limit_l_min -26
_diffrn_reflns_number 25087
_diffrn_reflns_point_group_measured_fraction_full 0.998
_diffrn_reflns_point_group_measured_fraction_max 0.924
_diffrn_reflns_theta_full 25.242
_diffrn_reflns_theta_max 32.761
_diffrn_reflns_theta_min 3.306
_exptl_absorpt_coefficient_mu 0.110
_exptl_absorpt_correction_T_max 0.982
_exptl_absorpt_correction_T_min 0.964
_exptl_absorpt_correction_type analytical
_exptl_absorpt_process_details
; 
CrysAlisPro, Agilent Technologies, 
Version 1.171.35.15 (release 03-08-2011 CrysAlis171 .NET) 
(compiled Aug  3 2011,13:03:54) 
Analytical numeric absorption correction using a multifaceted crystal 
model based on expressions derived by R.C. Clark & J.S. Reid. 
(Clark, R. C. & Reid, J. S. (1995). Acta Cryst. A51, 887-897) 
;
_exptl_crystal_colour Yellow
_exptl_crystal_density_diffrn 1.446
_exptl_crystal_description blocks
_exptl_crystal_F_000 888
_exptl_crystal_size_max 0.50
_exptl_crystal_size_mid 0.41
_exptl_crystal_size_min 0.23
_refine_diff_density_max 0.519
_refine_diff_density_min -0.400
_refine_diff_density_rms 0.053
_refine_ls_extinction_method none
_refine_ls_goodness_of_fit_ref 1.024
_refine_ls_hydrogen_treatment constr
_refine_ls_matrix_type full
_refine_ls_number_parameters 354
_refine_ls_number_reflns 6764
_refine_ls_number_restraints 695
_refine_ls_restrained_S_all 1.120
_refine_ls_R_factor_all 0.0813
_refine_ls_R_factor_gt 0.0628
_refine_ls_shift/su_max 0.002
_refine_ls_shift/su_mean 0.000
_refine_ls_structure_factor_coef Fsqd
_refine_ls_weighting_details 'w=1/[\s^2^(Fo^2^)+(0.0719P)^2^+1.1837P] where P=(Fo^2^+2Fc^2^)/3'
_refine_ls_weighting_scheme calc
_refine_ls_wR_factor_gt 0.1575
_refine_ls_wR_factor_ref 0.1730
_reflns_Friedel_coverage 0.000
_reflns_number_gt 5247
_reflns_number_total 6764
_reflns_threshold_expression 'I > 2\s(I)'
_cod_data_source_file c7cc04903j2.cif
_cod_data_source_block rac-2
_cod_original_cell_volume 1980.46(7)
_cod_database_code 7120471
_shelx_shelxl_version_number 2014/7
_shelx_space_group_comment
; 
The symmetry employed for this shelxl refinement is uniquely defined 
by the following loop, which should always be used as a source of 
symmetry information in preference to the above space-group names. 
They are only intended as comments. 
;

loop_
_space_group_symop_operation_xyz
'x, y, z'
'-x+1/2, y+1/2, -z+1/2'
'-x, -y, -z'
'x-1/2, -y-1/2, z-1/2'

loop_
_atom_site_label
_atom_site_type_symbol
_atom_site_fract_x
_atom_site_fract_y
_atom_site_fract_z
_atom_site_U_iso_or_equiv
_atom_site_adp_type
_atom_site_occupancy
_atom_site_site_symmetry_order
_atom_site_calc_flag
_atom_site_refinement_flags_posn
_atom_site_refinement_flags_adp
_atom_site_refinement_flags_occupancy
_atom_site_disorder_assembly
_atom_site_disorder_group
N1 N 0.39178(10) 0.26716(12) 0.60292(6) 0.0265(2) Uani 1 1 d . . . . .
C2 C 0.47496(13) 0.22781(18) 0.66487(8) 0.0340(3) Uani 1 1 d . . . . .
H2A H 0.4774 0.1347 0.6799 0.041 Uiso 1 1 calc R U . . .
C3 C 0.55699(14) 0.3188(2) 0.70723(9) 0.0440(4) Uani 1 1 d . . . . .
H3A H 0.6093 0.2920 0.7536 0.053 Uiso 1 1 calc R U . . .
C4 C 0.56039(15) 0.4492(2) 0.67999(11) 0.0464(5) Uani 1 1 d . . . . .
H4A H 0.6218 0.5107 0.7048 0.056 Uiso 1 1 calc R U . . .
C5 C 0.47416(14) 0.49262(17) 0.61591(10) 0.0383(4) Uani 1 1 d . . . . .
C6 C 0.48065(19) 0.6253(2) 0.58334(13) 0.0531(5) Uani 1 1 d . . . . .
H6A H 0.5399 0.6894 0.6079 0.064 Uiso 1 1 calc R U . . .
C7 C 0.4023(2) 0.6587(2) 0.51771(14) 0.0556(6) Uani 1 1 d . . . . .
H7A H 0.4138 0.7417 0.4934 0.067 Uiso 1 1 calc R U . . .
C8 C 0.30316(17) 0.57260(17) 0.48419(10) 0.0433(4) Uani 1 1 d . . . . .
C9 C 0.2251(2) 0.6036(2) 0.41160(12) 0.0559(6) Uani 1 1 d . . . . .
H9A H 0.2372 0.6853 0.3864 0.067 Uiso 1 1 calc R U . . .
C10 C 0.1348(2) 0.5172(2) 0.37924(10) 0.0534(5) Uani 1 1 d . . . . .
H10A H 0.0947 0.5286 0.3278 0.064 Uiso 1 1 calc R U . . .
C11 C 0.09932(17) 0.41005(19) 0.42093(9) 0.0428(4) Uani 1 1 d . . . . .
C12 C -0.00144(18) 0.3245(2) 0.38846(10) 0.0529(5) Uani 1 1 d . . . . .
H12A H -0.0409 0.3348 0.3369 0.064 Uiso 1 1 calc R U . . .
C13 C -0.04158(18) 0.2293(2) 0.42957(11) 0.0518(5) Uani 1 1 d . . . . .
H13A H -0.1020 0.1659 0.4056 0.062 Uiso 1 1 calc R U . . .
C14 C 0.00543(15) 0.22289(17) 0.50828(10) 0.0393(4) Uani 1 1 d . . . . .
C15 C -0.04579(16) 0.12916(18) 0.55153(13) 0.0490(5) Uani 1 1 d . . . . .
H15A H -0.1072 0.0680 0.5263 0.059 Uiso 1 1 calc R U . . .
C16 C -0.00995(16) 0.12482(18) 0.62651(12) 0.0460(4) Uani 1 1 d . . . . .
H16A H -0.0404 0.0560 0.6535 0.055 Uiso 1 1 calc R U . . .
C17 C 0.07395(13) 0.22371(15) 0.66562(10) 0.0342(3) Uani 1 1 d . . . . .
C18 C 0.09533(16) 0.23421(19) 0.74440(10) 0.0441(4) Uani 1 1 d . . . . .
H18A H 0.0602 0.1684 0.7708 0.053 Uiso 1 1 calc R U . . .
C19 C 0.16454(16) 0.3354(2) 0.78359(9) 0.0438(4) Uani 1 1 d . . . . .
H19A H 0.1788 0.3394 0.8367 0.053 Uiso 1 1 calc R U . . .
C20 C 0.21448(13) 0.43362(18) 0.74472(8) 0.0350(3) Uani 1 1 d . . . . .
H20A H 0.2612 0.5063 0.7716 0.042 Uiso 1 1 calc R U . . .
C21 C 0.19676(12) 0.42637(14) 0.66765(7) 0.0260(2) Uani 1 1 d . . . . .
H21A H 0.2310 0.4950 0.6425 0.031 Uiso 1 1 calc R U . . .
C22 C 0.12906(11) 0.31944(13) 0.62527(7) 0.0249(2) Uani 1 1 d . . . . .
C23 C 0.10260(12) 0.31025(14) 0.54386(8) 0.0287(3) Uani 1 1 d . . . . .
C24 C 0.16215(14) 0.38943(15) 0.49727(8) 0.0314(3) Uani 1 1 d . . . . .
C25 C 0.28018(14) 0.45244(15) 0.52166(8) 0.0317(3) Uani 1 1 d . . . . .
C26 C 0.37982(13) 0.40289(15) 0.58070(8) 0.0282(3) Uani 1 1 d . . . . .
C27 C 0.32921(14) 0.15355(15) 0.55503(9) 0.0335(3) Uani 1 1 d . . . . .
H27A H 0.3860 0.0777 0.5563 0.050 Uiso 1 1 calc R U . . .
H27B H 0.3000 0.1859 0.5033 0.050 Uiso 1 1 calc R U . . .
H27C H 0.2603 0.1222 0.5739 0.050 Uiso 1 1 calc R U . . .
B1 B 0.8295(6) 0.4749(8) 0.8582(4) 0.0320(15) Uani 0.472(3) 1 d D U P A 1
F1 F 0.7528(6) 0.3713(8) 0.8685(4) 0.063(2) Uani 0.472(3) 1 d D U P A 1
F2 F 0.7664(3) 0.5730(4) 0.8078(2) 0.0485(8) Uani 0.472(3) 1 d D U P A 1
F3 F 0.8801(4) 0.5426(4) 0.92492(14) 0.0563(9) Uani 0.472(3) 1 d D U P A 1
F4 F 0.9207(4) 0.4285(3) 0.8273(3) 0.0722(11) Uani 0.472(3) 1 d D U P A 1
B1A B 0.8318(12) 0.4677(13) 0.8622(7) 0.036(3) Uiso 0.239(3) 1 d D U P B 2
F1A F 0.7729(10) 0.3441(11) 0.8641(7) 0.067(3) Uiso 0.239(3) 1 d D U P B 2
F2A F 0.7987(6) 0.5334(7) 0.7943(3) 0.0468(15) Uiso 0.239(3) 1 d D U P B 2
F3A F 0.8233(7) 0.5499(7) 0.9225(4) 0.0537(16) Uiso 0.239(3) 1 d D U P B 2
F4A F 0.9530(5) 0.4301(6) 0.8731(5) 0.0447(12) Uiso 0.239(3) 1 d D U P B 2
B1B B 0.8218(12) 0.4617(15) 0.8564(8) 0.047(3) Uiso 0.169(3) 1 d D U P C 3
F1B F 0.7333(11) 0.3798(14) 0.8742(9) 0.052(3) Uiso 0.169(3) 1 d D U P C 3
F2B F 0.7605(10) 0.5820(11) 0.8310(6) 0.055(3) Uiso 0.169(3) 1 d D U P C 3
F3B F 0.9169(7) 0.4849(10) 0.9173(4) 0.0478(19) Uiso 0.169(3) 1 d D U P C 3
F4B F 0.8669(9) 0.4032(10) 0.8006(5) 0.066(3) Uiso 0.169(3) 1 d D U P C 3
B1C B 0.8366(13) 0.4637(16) 0.8621(8) 0.047(4) Uiso 0.120(3) 1 d D U P D 4
F1C F 0.7582(14) 0.3593(16) 0.8684(10) 0.037(4) Uiso 0.120(3) 1 d D U P D 4
F2C F 0.8375(10) 0.4870(12) 0.7886(5) 0.048(2) Uiso 0.120(3) 1 d D U P D 4
F3C F 0.8022(13) 0.5812(13) 0.8936(9) 0.081(4) Uiso 0.120(3) 1 d D U P D 4
F4C F 0.9528(7) 0.4317(8) 0.9034(5) 0.0298(17) Uiso 0.120(3) 1 d D U P D 4

loop_
_atom_site_aniso_label
_atom_site_aniso_U_11
_atom_site_aniso_U_22
_atom_site_aniso_U_33
_atom_site_aniso_U_23
_atom_site_aniso_U_13
_atom_site_aniso_U_12
N1 0.0244(5) 0.0316(6) 0.0233(5) -0.0033(4) 0.0054(4) 0.0047(4)
C2 0.0273(6) 0.0475(8) 0.0257(6) -0.0013(6) 0.0037(5) 0.0069(6)
C3 0.0269(7) 0.0711(12) 0.0321(7) -0.0154(8) 0.0034(6) 0.0037(7)
C4 0.0293(7) 0.0631(11) 0.0511(10) -0.0306(9) 0.0183(7) -0.0114(7)
C5 0.0355(7) 0.0400(8) 0.0477(9) -0.0164(7) 0.0263(7) -0.0066(6)
C6 0.0572(11) 0.0399(9) 0.0788(14) -0.0191(9) 0.0484(11) -0.0144(8)
C7 0.0726(13) 0.0359(8) 0.0790(14) 0.0076(9) 0.0586(12) 0.0064(9)
C8 0.0557(10) 0.0363(8) 0.0512(9) 0.0108(7) 0.0387(8) 0.0153(7)
C9 0.0752(14) 0.0535(11) 0.0560(11) 0.0300(9) 0.0485(11) 0.0370(11)
C10 0.0668(12) 0.0657(12) 0.0336(8) 0.0169(8) 0.0237(8) 0.0388(11)
C11 0.0513(9) 0.0500(9) 0.0261(7) 0.0023(6) 0.0077(6) 0.0294(8)
C12 0.0546(10) 0.0640(12) 0.0293(7) -0.0128(8) -0.0108(7) 0.0333(9)
C13 0.0451(9) 0.0499(10) 0.0468(10) -0.0164(8) -0.0150(8) 0.0159(8)
C14 0.0312(7) 0.0345(7) 0.0447(8) -0.0110(6) -0.0051(6) 0.0086(6)
C15 0.0306(7) 0.0318(8) 0.0798(14) -0.0118(8) 0.0042(8) -0.0035(6)
C16 0.0367(8) 0.0307(7) 0.0712(12) 0.0044(8) 0.0139(8) -0.0051(6)
C17 0.0277(6) 0.0269(6) 0.0482(8) 0.0084(6) 0.0099(6) 0.0027(5)
C18 0.0429(8) 0.0460(9) 0.0480(9) 0.0219(8) 0.0196(7) 0.0059(7)
C19 0.0414(8) 0.0622(11) 0.0297(7) 0.0121(7) 0.0120(6) 0.0081(8)
C20 0.0290(6) 0.0486(9) 0.0278(6) -0.0027(6) 0.0078(5) 0.0001(6)
C21 0.0230(5) 0.0294(6) 0.0272(6) -0.0005(5) 0.0089(5) -0.0004(5)
C22 0.0205(5) 0.0233(5) 0.0301(6) 0.0018(5) 0.0045(4) 0.0033(4)
C23 0.0263(6) 0.0268(6) 0.0298(6) -0.0037(5) 0.0006(5) 0.0074(5)
C24 0.0367(7) 0.0329(7) 0.0243(6) 0.0003(5) 0.0068(5) 0.0155(6)
C25 0.0408(7) 0.0307(6) 0.0293(6) 0.0029(5) 0.0196(6) 0.0106(6)
C26 0.0310(6) 0.0305(6) 0.0279(6) -0.0039(5) 0.0163(5) 0.0017(5)
C27 0.0323(7) 0.0295(6) 0.0337(7) -0.0074(5) -0.0014(5) 0.0083(5)
B1 0.0237(18) 0.039(2) 0.030(2) -0.0012(15) 0.0009(12) -0.0093(14)
F1 0.052(3) 0.082(3) 0.046(2) 0.007(2) -0.0031(18) -0.053(3)
F2 0.0465(16) 0.0484(16) 0.0414(17) 0.0088(14) -0.0069(14) 0.0042(12)
F3 0.064(2) 0.0630(19) 0.0351(12) -0.0116(11) -0.0016(13) -0.0327(17)
F4 0.073(2) 0.0473(15) 0.115(3) -0.0124(18) 0.058(2) 0.0050(15)

loop_
_atom_type_symbol
_atom_type_description
_atom_type_scat_dispersion_real
_atom_type_scat_dispersion_imag
_atom_type_scat_source
C C 0.0033 0.0016 'International Tables Vol C Tables 4.2.6.8 and 6.1.1.4'
H H 0.0000 0.0000 'International Tables Vol C Tables 4.2.6.8 and 6.1.1.4'
B B 0.0013 0.0007 'International Tables Vol C Tables 4.2.6.8 and 6.1.1.4'
N N 0.0061 0.0033 'International Tables Vol C Tables 4.2.6.8 and 6.1.1.4'
F F 0.0171 0.0103 'International Tables Vol C Tables 4.2.6.8 and 6.1.1.4'

loop_
_geom_angle_atom_site_label_1
_geom_angle_atom_site_label_2
_geom_angle_atom_site_label_3
_geom_angle
C2 N1 C26 121.40(13)
C2 N1 C27 115.04(13)
C26 N1 C27 122.89(12)
N1 C2 C3 122.03(17)
C4 C3 C2 117.84(16)
C3 C4 C5 120.71(15)
C4 C5 C26 119.60(16)
C4 C5 C6 121.74(17)
C26 C5 C6 118.64(17)
C7 C6 C5 119.94(18)
C6 C7 C8 121.58(17)
C25 C8 C7 120.06(18)
C25 C8 C9 118.55(19)
C7 C8 C9 121.38(17)
C10 C9 C8 120.41(17)
C9 C10 C11 120.80(17)
C10 C11 C24 119.81(19)
C10 C11 C12 120.96(17)
C24 C11 C12 119.19(17)
C13 C12 C11 121.22(15)
C12 C13 C14 120.54(18)
C13 C14 C23 120.03(18)
C13 C14 C15 119.55(17)
C23 C14 C15 120.42(16)
C16 C15 C14 122.00(16)
C15 C16 C17 119.76(16)
C18 C17 C16 119.57(15)
C18 C17 C22 119.73(15)
C16 C17 C22 120.50(16)
C19 C18 C17 121.99(15)
C18 C19 C20 119.06(15)
C21 C20 C19 120.80(15)
C20 C21 C22 121.72(13)
C21 C22 C17 116.57(13)
C21 C22 C23 124.07(12)
C17 C22 C23 119.04(13)
C14 C23 C24 118.34(14)
C14 C23 C22 116.89(14)
C24 C23 C22 124.64(13)
C11 C24 C23 117.73(15)
C11 C24 C25 116.76(15)
C23 C24 C25 125.50(12)
C8 C25 C24 118.02(15)
C8 C25 C26 115.95(15)
C24 C25 C26 126.02(13)
N1 C26 C5 116.75(14)
N1 C26 C25 122.95(13)
C5 C26 C25 120.21(14)
F4 B1 F1 112.4(6)
F4 B1 F3 109.2(5)
F1 B1 F3 111.6(6)
F4 B1 F2 105.6(5)
F1 B1 F2 110.7(5)
F3 B1 F2 107.0(5)
F2A B1A F1A 113.8(10)
F2A B1A F3A 113.3(9)
F1A B1A F3A 110.8(10)
F2A B1A F4A 107.3(9)
F1A B1A F4A 103.5(9)
F3A B1A F4A 107.3(9)
F3B B1B F4B 108.2(10)
F3B B1B F1B 112.1(11)
F4B B1B F1B 111.0(11)
F3B B1B F2B 111.4(11)
F4B B1B F2B 110.4(11)
F1B B1B F2B 103.6(10)
F2C B1C F1C 111.4(12)
F2C B1C F3C 110.1(11)
F1C B1C F3C 108.9(11)
F2C B1C F4C 109.9(11)
F1C B1C F4C 109.6(11)
F3C B1C F4C 106.7(11)

loop_
_geom_bond_atom_site_label_1
_geom_bond_atom_site_label_2
_geom_bond_distance
N1 C2 1.3466(18)
N1 C26 1.3851(19)
N1 C27 1.4861(19)
C2 C3 1.383(2)
C3 C4 1.374(3)
C4 C5 1.402(3)
C5 C26 1.415(2)
C5 C6 1.438(3)
C6 C7 1.353(3)
C7 C8 1.422(3)
C8 C25 1.418(2)
C8 C9 1.443(3)
C9 C10 1.350(3)
C10 C11 1.413(3)
C11 C24 1.424(2)
C11 C12 1.427(3)
C12 C13 1.346(3)
C13 C14 1.415(2)
C14 C23 1.423(2)
C14 C15 1.427(3)
C15 C16 1.338(3)
C16 C17 1.424(2)
C17 C18 1.411(2)
C17 C22 1.4295(19)
C18 C19 1.357(3)
C19 C20 1.397(2)
C20 C21 1.3820(19)
C21 C22 1.4140(19)
C22 C23 1.4543(19)
C23 C24 1.440(2)
C24 C25 1.445(2)
C25 C26 1.448(2)
B1 F4 1.374(7)
B1 F1 1.379(7)
B1 F3 1.389(7)
B1 F2 1.403(7)
B1A F2A 1.372(12)
B1A F1A 1.386(12)
B1A F3A 1.391(12)
B1A F4A 1.393(12)
B1B F3B 1.373(12)
B1B F4B 1.377(12)
B1B F1B 1.386(12)
B1B F2B 1.389(13)
B1C F2C 1.371(13)
B1C F1C 1.379(13)
B1C F3C 1.384(13)
B1C F4C 1.389(13)
